data_4336542
loop_
_publ_author_name
'Wei Su'
'Quanquan Qian'
'Peiyuan Li'
'Xiaolin Lei'
'Qi Xiao'
'Shan Huang'
'Chusheng Huang'
'Jianguo Cui'

_publ_contact_author_address
; 
College of Chemistry and Life Science, 
Guangxi Teachers Education University, 
Nanning, China
;
_publ_contact_author_email suwmail@163.com
_publ_contact_author_name 'Wei Su'
_publ_section_title
;
 Synthesis, Characterization, and Anticancer Activity of a Series of
 Ketone-N4-Substituted Thiosemicarbazones and Their Ruthenium(II) Arene
 Complexes
;
_journal_name_full 'Inorganic Chemistry'
_journal_page_first 12440
_journal_page_last 12449
_journal_paper_doi 10.1021/ic401362s
_journal_volume 52
_journal_year 2013
_chemical_formula_moiety 'C15 H25 Cl N3 Ru S, Cl'
_chemical_formula_sum 'C15 H25 Cl2 N3 Ru S'
_chemical_formula_weight 451.41
_chemical_name_systematic
;
 ? 
;
_space_group_crystal_system triclinic
_space_group_IT_number 2
_space_group_name_Hall '-P 1'
_space_group_name_H-M_alt 'P -1'
_symmetry_space_group_name_Hall '-P 1'
_symmetry_space_group_name_H-M 'P -1'
_atom_sites_solution_hydrogens geom
_atom_sites_solution_primary direct
_atom_sites_solution_secondary difmap
_audit_creation_date 2012-02-11
_audit_creation_method
;
  Olex2 1.1
  (compiled 2011.02.15 svn.r1672, GUI svn.r3494)
;
_cell_angle_alpha 92.243(5)
_cell_angle_beta 102.438(5)
_cell_angle_gamma 114.849(5)
_cell_formula_units_Z 2
_cell_length_a 9.1282(5)
_cell_length_b 10.8602(6)
_cell_length_c 11.0433(6)
_cell_measurement_reflns_used 3552
_cell_measurement_temperature 293(2)
_cell_measurement_theta_max 28.6745
_cell_measurement_theta_min 2.9090
_cell_volume 959.66(10)
_computing_cell_refinement
;
CrysAlisPro, Agilent Technologies,
Version 1.171.35.15 (release 03-08-2011 CrysAlis171 .NET)
(compiled Aug  3 2011,13:03:54)
;
_computing_data_collection
;
CrysAlisPro, Agilent Technologies,
Version 1.171.35.15 (release 03-08-2011 CrysAlis171 .NET)
(compiled Aug  3 2011,13:03:54)
;
_computing_data_reduction
;
CrysAlisPro, Agilent Technologies,
Version 1.171.35.15 (release 03-08-2011 CrysAlis171 .NET)
(compiled Aug  3 2011,13:03:54)
;
_computing_molecular_graphics
;
O. V. Dolomanov, L. J. Bourhis, R. J. Gildea, J. A. K. Howard and H. Puschmann,
OLEX2: a complete structure solution, refinement and analysis program.
J. Appl. Cryst. (2009). 42, 339-341.
;
_computing_publication_material
;
O. V. Dolomanov, L. J. Bourhis, R. J. Gildea, J. A. K. Howard and H. Puschmann,
OLEX2: a complete structure solution, refinement and analysis program.
J. Appl. Cryst. (2009). 42, 339-341.
;
_computing_structure_refinement 'SHELXL-97 (Sheldrick, 1997)'
_computing_structure_solution 'A short history of SHELX (Sheldrick, 2007)/Bruker'
_diffrn_ambient_temperature 293(2)
_diffrn_detector_area_resol_mean 16.1623
_diffrn_measured_fraction_theta_full 0.998
_diffrn_measured_fraction_theta_max 0.998
_diffrn_measurement_details
;
  1 omega  -93.00    8.00   1.0000    2.1000
omega____ theta____ kappa____ phi______ frames
    -      -20.4299  -77.0000   30.0000 101

  2 omega  -23.00   51.00   1.0000    2.1000
omega____ theta____ kappa____ phi______ frames
    -      -20.4299   77.0000 -120.0000 74

  3 omega  -40.00   50.00   1.0000    2.1000
omega____ theta____ kappa____ phi______ frames
    -      -20.4299   57.0000  150.0000 90

  4 omega  -79.00   12.00   1.0000    2.1000
omega____ theta____ kappa____ phi______ frames
    -      -20.4299  -77.0000 -180.0000 91

  5 omega   43.00  104.00   1.0000    2.1000
omega____ theta____ kappa____ phi______ frames
    -       21.5236 -178.0000   60.0000 61

  6 omega -100.00  -50.00   1.0000    2.1000
omega____ theta____ kappa____ phi______ frames
    -      -20.4299 -178.0000  -60.0000 50
;
_diffrn_measurement_device_type 'SuperNova, Single source at offset), Eos'
_diffrn_measurement_method '\w scans'
_diffrn_orient_matrix_UB_11 0.0353497000
_diffrn_orient_matrix_UB_12 -0.0393321000
_diffrn_orient_matrix_UB_13 0.0339062000
_diffrn_orient_matrix_UB_21 0.0786178000
_diffrn_orient_matrix_UB_22 0.0584263000
_diffrn_orient_matrix_UB_23 0.0179803000
_diffrn_orient_matrix_UB_31 -0.0203788000
_diffrn_orient_matrix_UB_32 0.0182504000
_diffrn_orient_matrix_UB_33 0.0542929000
_diffrn_radiation_monochromator mirror
_diffrn_radiation_type 'Mo K\a'
_diffrn_radiation_wavelength 0.7107
_diffrn_reflns_av_R_equivalents 0.0466
_diffrn_reflns_av_unetI/netI 0.0575
_diffrn_reflns_limit_h_max 11
_diffrn_reflns_limit_h_min -11
_diffrn_reflns_limit_k_max 13
_diffrn_reflns_limit_k_min -13
_diffrn_reflns_limit_l_max 13
_diffrn_reflns_limit_l_min -13
_diffrn_reflns_number 7909
_diffrn_reflns_theta_full 26.36
_diffrn_reflns_theta_max 26.36
_diffrn_reflns_theta_min 2.91
_diffrn_source 'SuperNova (Mo) x-ray Source'
_exptl_absorpt_coefficient_mu 1.204
_exptl_absorpt_correction_T_max 1.00000
_exptl_absorpt_correction_T_min 0.61586
_exptl_absorpt_correction_type multi-scan
_exptl_absorpt_process_details
;
CrysAlisPro, Agilent Technologies,
Version 1.171.35.15 (release 03-08-2011 CrysAlis171 .NET)
(compiled Aug  3 2011,13:03:54)
empirical absorption correction using spherical harmonics,
 implemented in SCALE3 ABSPACK scaling algorithm.
;
_exptl_crystal_density_diffrn 1.562
_exptl_crystal_F_000 460
_exptl_crystal_size_max 0.33
_exptl_crystal_size_mid 0.21
_exptl_crystal_size_min 0.12
_refine_diff_density_max 0.973
_refine_diff_density_min -0.627
_refine_diff_density_rms 0.084
_refine_ls_extinction_method none
_refine_ls_goodness_of_fit_ref 1.060
_refine_ls_hydrogen_treatment mixed
_refine_ls_matrix_type full
_refine_ls_number_parameters 205
_refine_ls_number_reflns 3908
_refine_ls_number_restraints 0
_refine_ls_restrained_S_all 1.060
_refine_ls_R_factor_all 0.0429
_refine_ls_R_factor_gt 0.0343
_refine_ls_shift/su_max 0.001
_refine_ls_shift/su_mean 0.000
_refine_ls_structure_factor_coef Fsqd
_refine_ls_weighting_details 'calc w=1/[\s^2^(Fo^2^)+(0.0297P)^2^+0.0000P] where P=(Fo^2^+2Fc^2^)/3'
_refine_ls_weighting_scheme calc
_refine_ls_wR_factor_gt 0.0750
_refine_ls_wR_factor_ref 0.0832
_reflns_number_gt 3364
_reflns_number_total 3908
_reflns_threshold_expression >2sigma(I)
_cod_data_source_file ic401362s_si_001_4.cif
_cod_data_source_block 883966
_cod_original_cell_volume 959.67(9)
_cod_database_code 4336542
_reflns_odcompleteness_completeness 99.82
_reflns_odcompleteness_iscentric 1
_reflns_odcompleteness_theta 26.32

loop_
_space_group_symop_id
_space_group_symop_operation_xyz
1 'x, y, z'
2 '-x, -y, -z'

loop_
_atom_site_label
_atom_site_type_symbol
_atom_site_fract_x
_atom_site_fract_y
_atom_site_fract_z
_atom_site_U_iso_or_equiv
_atom_site_adp_type
_atom_site_occupancy
_atom_site_symmetry_multiplicity
_atom_site_calc_flag
_atom_site_refinement_flags
Ru1 Ru 0.53681(3) 0.30399(2) 0.35252(2) 0.02916(10) Uani 1 1 d .
Cl1 Cl 0.76900(10) 0.52967(9) 0.39775(8) 0.0423(2) Uani 1 1 d .
Cl2 Cl 0.44466(13) 0.12230(12) -0.18910(9) 0.0630(3) Uani 1 1 d .
S1 S 0.38933(11) 0.38724(9) 0.20007(7) 0.0378(2) Uani 1 1 d .
N1 N 0.6261(3) 0.2713(3) 0.1973(2) 0.0319(6) Uani 1 1 d .
N2 N 0.5200(3) 0.2594(3) 0.0802(2) 0.0381(6) Uani 1 1 d .
H2 H 0.5212 0.2140 0.0152 0.046 Uiso 1 1 calc R
N3 N 0.3371(3) 0.3209(3) -0.0450(2) 0.0418(7) Uani 1 1 d .
H3 H 0.3550 0.2840 -0.1071 0.050 Uiso 1 1 calc R
C1 C 0.7747(4) 0.3455(4) 0.6505(3) 0.0625(12) Uani 1 1 d .
H1A H 0.8648 0.3387 0.6239 0.094 Uiso 1 1 calc R
H1B H 0.7655 0.3078 0.7272 0.094 Uiso 1 1 calc R
H1C H 0.7963 0.4401 0.6638 0.094 Uiso 1 1 calc R
C2 C 0.6140(4) 0.2669(4) 0.5510(3) 0.0427(9) Uani 1 1 d .
C3 C 0.5889(4) 0.1566(4) 0.4675(3) 0.0423(8) Uani 1 1 d .
H3A H 0.6722 0.1274 0.4749 0.051 Uiso 1 1 calc R
C4 C 0.4383(4) 0.0871(3) 0.3709(3) 0.0366(7) Uani 1 1 d .
H4 H 0.4269 0.0159 0.3144 0.044 Uiso 1 1 calc R
C5 C 0.3059(4) 0.1248(3) 0.3597(3) 0.0345(7) Uani 1 1 d .
C6 C 0.3337(4) 0.2388(3) 0.4457(3) 0.0365(7) Uani 1 1 d .
H6 H 0.2490 0.2662 0.4407 0.044 Uiso 1 1 calc R
C7 C 0.4844(4) 0.3105(4) 0.5371(3) 0.0396(8) Uani 1 1 d .
H7 H 0.5003 0.3870 0.5891 0.048 Uiso 1 1 calc R
C8 C 0.1389(4) 0.0490(4) 0.2647(3) 0.0438(8) Uani 1 1 d .
H8 H 0.0994 0.1173 0.2383 0.053 Uiso 1 1 calc R
C9 C 0.1464(4) -0.0233(4) 0.1481(3) 0.0568(11) Uani 1 1 d .
H9A H 0.2248 0.0419 0.1096 0.085 Uiso 1 1 calc R
H9B H 0.0379 -0.0645 0.0903 0.085 Uiso 1 1 calc R
H9C H 0.1814 -0.0931 0.1702 0.085 Uiso 1 1 calc R
C10 C 0.0137(4) -0.0495(5) 0.3282(4) 0.0731(14) Uani 1 1 d .
H10A H 0.0460 -0.1203 0.3522 0.110 Uiso 1 1 calc R
H10B H -0.0953 -0.0899 0.2711 0.110 Uiso 1 1 calc R
H10C H 0.0114 -0.0003 0.4014 0.110 Uiso 1 1 calc R
C11 C 0.8799(4) 0.2673(4) 0.3143(3) 0.0507(9) Uani 1 1 d .
H11A H 0.8642 0.3148 0.3818 0.076 Uiso 1 1 calc R
H11B H 0.9913 0.3172 0.3054 0.076 Uiso 1 1 calc R
H11C H 0.8630 0.1771 0.3320 0.076 Uiso 1 1 calc R
C12 C 0.7579(4) 0.2559(3) 0.1961(3) 0.0390(8) Uani 1 1 d .
C13 C 0.7994(5) 0.2245(5) 0.0768(4) 0.0691(13) Uani 1 1 d .
H13A H 0.7264 0.1311 0.0399 0.104 Uiso 1 1 calc R
H13B H 0.9131 0.2376 0.0957 0.104 Uiso 1 1 calc R
H13C H 0.7850 0.2848 0.0191 0.104 Uiso 1 1 calc R
C14 C 0.4170(4) 0.3189(3) 0.0703(3) 0.0325(7) Uani 1 1 d .
C15 C 0.2211(4) 0.3818(4) -0.0720(3) 0.0479(9) Uani 1 1 d .
H15A H 0.1936 0.3860 -0.1602 0.072 Uiso 1 1 calc R
H15B H 0.2719 0.4727 -0.0262 0.072 Uiso 1 1 calc R
H15C H 0.1213 0.3268 -0.0475 0.072 Uiso 1 1 calc R

loop_
_atom_site_aniso_label
_atom_site_aniso_U_11
_atom_site_aniso_U_22
_atom_site_aniso_U_33
_atom_site_aniso_U_23
_atom_site_aniso_U_13
_atom_site_aniso_U_12
Ru1 0.03569(16) 0.03074(16) 0.02695(15) 0.00032(11) 0.00757(11) 0.02067(12)
Cl1 0.0454(5) 0.0349(5) 0.0441(5) -0.0026(4) 0.0104(4) 0.0164(4)
Cl2 0.0748(7) 0.0773(8) 0.0439(5) -0.0132(5) 0.0096(5) 0.0444(6)
S1 0.0505(5) 0.0440(5) 0.0310(4) 0.0026(4) 0.0087(4) 0.0332(4)
N1 0.0339(13) 0.0330(15) 0.0308(14) -0.0011(11) 0.0079(11) 0.0174(12)
N2 0.0454(15) 0.0472(18) 0.0276(14) -0.0050(12) 0.0082(12) 0.0272(14)
N3 0.0491(16) 0.0502(19) 0.0281(14) 0.0045(13) 0.0069(13) 0.0252(14)
C1 0.049(2) 0.076(3) 0.044(2) 0.009(2) -0.0043(18) 0.018(2)
C2 0.0416(18) 0.052(2) 0.0321(18) 0.0126(16) 0.0058(15) 0.0194(17)
C3 0.0449(19) 0.048(2) 0.048(2) 0.0214(17) 0.0167(16) 0.0303(17)
C4 0.0452(18) 0.0274(17) 0.0447(19) 0.0065(14) 0.0150(15) 0.0214(15)
C5 0.0394(17) 0.0351(19) 0.0328(17) 0.0026(14) 0.0127(14) 0.0184(15)
C6 0.0393(17) 0.044(2) 0.0359(17) 0.0025(15) 0.0151(14) 0.0250(16)
C7 0.0480(19) 0.043(2) 0.0282(16) 0.0000(14) 0.0140(15) 0.0190(16)
C8 0.0429(19) 0.046(2) 0.0412(19) -0.0013(16) 0.0029(16) 0.0230(17)
C9 0.058(2) 0.049(2) 0.043(2) -0.0092(18) 0.0045(18) 0.0094(19)
C10 0.043(2) 0.085(4) 0.069(3) -0.008(2) 0.017(2) 0.008(2)
C11 0.0413(19) 0.063(3) 0.055(2) -0.0014(19) 0.0082(17) 0.0328(19)
C12 0.0409(18) 0.041(2) 0.0415(19) -0.0016(15) 0.0176(15) 0.0210(16)
C13 0.061(2) 0.109(4) 0.055(3) -0.003(2) 0.025(2) 0.051(3)
C14 0.0334(16) 0.0271(17) 0.0354(17) 0.0031(13) 0.0102(14) 0.0113(14)
C15 0.048(2) 0.048(2) 0.043(2) 0.0107(17) 0.0053(16) 0.0195(18)

loop_
_atom_type_symbol
_atom_type_description
_atom_type_scat_dispersion_real
_atom_type_scat_dispersion_imag
_atom_type_scat_source
C C 0.0033 0.0016 'International Tables Vol C Tables 4.2.6.8 and 6.1.1.4'
H H 0.0000 0.0000 'International Tables Vol C Tables 4.2.6.8 and 6.1.1.4'
Cl Cl 0.1484 0.1585 'International Tables Vol C Tables 4.2.6.8 and 6.1.1.4'
N N 0.0061 0.0033 'International Tables Vol C Tables 4.2.6.8 and 6.1.1.4'
Ru Ru -1.2594 0.8363 'International Tables Vol C Tables 4.2.6.8 and 6.1.1.4'
S S 0.1246 0.1234 'International Tables Vol C Tables 4.2.6.8 and 6.1.1.4'

loop_
_geom_angle_atom_site_label_1
_geom_angle_atom_site_label_2
_geom_angle_atom_site_label_3
_geom_angle
S1 Ru1 Cl1 88.40(3)
N1 Ru1 Cl1 86.17(7)
N1 Ru1 S1 80.96(7)
N1 Ru1 C2 127.35(12)
N1 Ru1 C3 99.00(11)
N1 Ru1 C4 91.17(11)
N1 Ru1 C5 111.63(11)
N1 Ru1 C6 148.32(11)
N1 Ru1 C7 164.63(11)
C2 Ru1 Cl1 90.47(9)
C2 Ru1 S1 151.52(10)
C3 Ru1 Cl1 112.65(9)
C3 Ru1 S1 158.94(9)
C3 Ru1 C2 36.07(13)
C4 Ru1 Cl1 149.42(9)
C4 Ru1 S1 121.28(9)
C4 Ru1 C2 67.20(12)
C4 Ru1 C3 37.80(12)
C4 Ru1 C5 37.61(11)
C4 Ru1 C6 67.46(12)
C4 Ru1 C7 79.96(13)
C5 Ru1 Cl1 162.10(8)
C5 Ru1 S1 92.49(9)
C5 Ru1 C2 80.27(12)
C5 Ru1 C3 67.78(12)
C6 Ru1 Cl1 124.21(9)
C6 Ru1 S1 90.32(9)
C6 Ru1 C2 67.06(12)
C6 Ru1 C3 78.67(12)
C6 Ru1 C5 37.95(11)
C6 Ru1 C7 37.25(11)
C7 Ru1 Cl1 95.07(9)
C7 Ru1 S1 114.37(9)
C7 Ru1 C2 37.44(12)
C7 Ru1 C3 66.36(13)
C7 Ru1 C5 68.32(12)
C14 S1 Ru1 98.03(11)
N2 N1 Ru1 114.01(18)
C12 N1 Ru1 129.3(2)
C12 N1 N2 116.6(3)
N1 N2 H2 120.1
C14 N2 N1 119.7(3)
C14 N2 H2 120.1
C14 N3 H3 118.1
C14 N3 C15 123.8(3)
C15 N3 H3 118.1
H1A C1 H1B 109.5
H1A C1 H1C 109.5
H1B C1 H1C 109.5
C2 C1 H1A 109.5
C2 C1 H1B 109.5
C2 C1 H1C 109.5
C1 C2 Ru1 129.8(2)
C3 C2 Ru1 70.51(19)
C3 C2 C1 122.5(3)
C3 C2 C7 118.1(3)
C7 C2 Ru1 68.91(17)
C7 C2 C1 119.3(4)
Ru1 C3 H3A 130.8
C2 C3 Ru1 73.4(2)
C2 C3 H3A 119.2
C2 C3 C4 121.6(3)
C4 C3 Ru1 69.32(18)
C4 C3 H3A 119.2
Ru1 C4 H4 127.3
C3 C4 Ru1 72.88(19)
C3 C4 H4 119.5
C5 C4 Ru1 72.41(19)
C5 C4 C3 121.0(3)
C5 C4 H4 119.5
C4 C5 Ru1 69.98(17)
C4 C5 C6 116.9(3)
C4 C5 C8 123.4(3)
C6 C5 Ru1 70.16(18)
C6 C5 C8 119.7(3)
C8 C5 Ru1 131.9(2)
Ru1 C6 H6 129.9
C5 C6 Ru1 71.89(17)
C5 C6 H6 119.0
C7 C6 Ru1 71.85(18)
C7 C6 C5 122.0(3)
C7 C6 H6 119.0
Ru1 C7 H7 127.7
C2 C7 Ru1 73.65(19)
C2 C7 H7 119.8
C6 C7 Ru1 70.90(18)
C6 C7 C2 120.3(3)
C6 C7 H7 119.8
C5 C8 H8 107.2
C5 C8 C10 109.2(3)
C9 C8 C5 114.0(3)
C9 C8 H8 107.2
C9 C8 C10 111.6(3)
C10 C8 H8 107.2
C8 C9 H9A 109.5
C8 C9 H9B 109.5
C8 C9 H9C 109.5
H9A C9 H9B 109.5
H9A C9 H9C 109.5
H9B C9 H9C 109.5
C8 C10 H10A 109.5
C8 C10 H10B 109.5
C8 C10 H10C 109.5
H10A C10 H10B 109.5
H10A C10 H10C 109.5
H10B C10 H10C 109.5
H11A C11 H11B 109.5
H11A C11 H11C 109.5
H11B C11 H11C 109.5
C12 C11 H11A 109.5
C12 C11 H11B 109.5
C12 C11 H11C 109.5
N1 C12 C11 121.3(3)
N1 C12 C13 123.1(3)
C11 C12 C13 115.5(3)
C12 C13 H13A 109.5
C12 C13 H13B 109.5
C12 C13 H13C 109.5
H13A C13 H13B 109.5
H13A C13 H13C 109.5
H13B C13 H13C 109.5
N2 C14 S1 121.0(2)
N3 C14 S1 122.1(3)
N3 C14 N2 116.9(3)
N3 C15 H15A 109.5
N3 C15 H15B 109.5
N3 C15 H15C 109.5
H15A C15 H15B 109.5
H15A C15 H15C 109.5
H15B C15 H15C 109.5

loop_
_geom_bond_atom_site_label_1
_geom_bond_atom_site_label_2
_geom_bond_distance
Ru1 Cl1 2.4148(9)
Ru1 S1 2.3727(8)
Ru1 N1 2.128(2)
Ru1 C2 2.259(3)
Ru1 C3 2.222(3)
Ru1 C4 2.176(3)
Ru1 C5 2.207(3)
Ru1 C6 2.185(3)
Ru1 C7 2.197(3)
S1 C14 1.703(3)
N1 N2 1.403(3)
N1 C12 1.285(4)
N2 H2 0.8600
N2 C14 1.336(4)
N3 H3 0.8600
N3 C14 1.329(4)
N3 C15 1.454(4)
C1 H1A 0.9600
C1 H1B 0.9600
C1 H1C 0.9600
C1 C2 1.506(4)
C2 C3 1.388(5)
C2 C7 1.432(5)
C3 H3A 0.9300
C3 C4 1.425(4)
C4 H4 0.9300
C4 C5 1.413(4)
C5 C6 1.428(4)
C5 C8 1.514(4)
C6 H6 0.9300
C6 C7 1.399(4)
C7 H7 0.9300
C8 H8 0.9800
C8 C9 1.512(5)
C8 C10 1.522(5)
C9 H9A 0.9600
C9 H9B 0.9600
C9 H9C 0.9600
C10 H10A 0.9600
C10 H10B 0.9600
C10 H10C 0.9600
C11 H11A 0.9600
C11 H11B 0.9600
C11 H11C 0.9600
C11 C12 1.484(4)
C12 C13 1.511(4)
C13 H13A 0.9600
C13 H13B 0.9600
C13 H13C 0.9600
C15 H15A 0.9600
C15 H15B 0.9600
C15 H15C 0.9600

loop_
_geom_torsion_atom_site_label_1
_geom_torsion_atom_site_label_2
_geom_torsion_atom_site_label_3
_geom_torsion_atom_site_label_4
_geom_torsion
Ru1 S1 C14 N2 -8.6(3)
Ru1 S1 C14 N3 170.7(2)
Ru1 N1 N2 C14 26.0(3)
Ru1 N1 C12 C11 -3.5(5)
Ru1 N1 C12 C13 176.1(3)
Ru1 C2 C3 C4 -52.0(3)
Ru1 C2 C7 C6 55.5(3)
Ru1 C3 C4 C5 -56.4(3)
Ru1 C4 C5 C6 -53.9(3)
Ru1 C4 C5 C8 127.6(3)
Ru1 C5 C6 C7 -53.8(3)
Ru1 C5 C8 C9 65.4(4)
Ru1 C5 C8 C10 -169.0(3)
Ru1 C6 C7 C2 -56.8(3)
Cl1 Ru1 S1 C14 101.83(11)
Cl1 Ru1 N1 N2 -112.33(19)
Cl1 Ru1 N1 C12 70.6(3)
Cl1 Ru1 C2 C1 -13.4(4)
Cl1 Ru1 C2 C3 -130.00(19)
Cl1 Ru1 C2 C7 97.73(19)
Cl1 Ru1 C3 C2 56.1(2)
Cl1 Ru1 C3 C4 -169.77(16)
Cl1 Ru1 C4 C3 18.8(3)
Cl1 Ru1 C4 C5 150.27(15)
Cl1 Ru1 C5 C4 -124.8(3)
Cl1 Ru1 C5 C6 5.2(4)
Cl1 Ru1 C5 C8 117.7(3)
Cl1 Ru1 C6 C5 -178.08(15)
Cl1 Ru1 C6 C7 -44.1(2)
Cl1 Ru1 C7 C2 -84.1(2)
Cl1 Ru1 C7 C6 144.68(19)
S1 Ru1 N1 N2 -23.35(19)
S1 Ru1 N1 C12 159.6(3)
S1 Ru1 C2 C1 -100.9(4)
S1 Ru1 C2 C3 142.49(19)
S1 Ru1 C2 C7 10.2(3)
S1 Ru1 C3 C2 -126.1(3)
S1 Ru1 C3 C4 8.0(4)
S1 Ru1 C4 C3 -176.64(16)
S1 Ru1 C4 C5 -45.2(2)
S1 Ru1 C5 C4 142.66(18)
S1 Ru1 C5 C6 -87.32(18)
S1 Ru1 C5 C8 25.2(3)
S1 Ru1 C6 C5 93.65(18)
S1 Ru1 C6 C7 -132.4(2)
S1 Ru1 C7 C2 -174.67(17)
S1 Ru1 C7 C6 54.1(2)
N1 Ru1 S1 C14 15.46(12)
N1 Ru1 C2 C1 72.1(4)
N1 Ru1 C2 C3 -44.5(2)
N1 Ru1 C2 C7 -176.73(17)
N1 Ru1 C3 C2 145.7(2)
N1 Ru1 C3 C4 -80.19(19)
N1 Ru1 C4 C3 103.23(19)
N1 Ru1 C4 C5 -125.28(19)
N1 Ru1 C5 C4 61.4(2)
N1 Ru1 C5 C6 -168.58(17)
N1 Ru1 C5 C8 -56.0(3)
N1 Ru1 C6 C5 20.5(3)
N1 Ru1 C6 C7 154.5(2)
N1 Ru1 C7 C2 9.8(5)
N1 Ru1 C7 C6 -121.3(4)
N1 N2 C14 S1 -9.9(4)
N1 N2 C14 N3 170.7(3)
N2 N1 C12 C11 179.5(3)
N2 N1 C12 C13 -0.9(5)
C1 C2 C3 Ru1 -125.4(3)
C1 C2 C3 C4 -177.5(3)
C1 C2 C7 Ru1 124.8(3)
C1 C2 C7 C6 -179.7(3)
C2 Ru1 S1 C14 -170.1(2)
C2 Ru1 N1 N2 160.0(2)
C2 Ru1 N1 C12 -17.0(3)
C2 Ru1 C3 C4 134.1(3)
C2 Ru1 C4 C3 -27.29(19)
C2 Ru1 C4 C5 104.2(2)
C2 Ru1 C5 C4 -65.1(2)
C2 Ru1 C5 C6 65.0(2)
C2 Ru1 C5 C8 177.5(3)
C2 Ru1 C6 C5 -104.1(2)
C2 Ru1 C6 C7 29.8(2)
C2 Ru1 C7 C6 -131.2(3)
C2 C3 C4 Ru1 53.8(3)
C2 C3 C4 C5 -2.5(5)
C3 Ru1 S1 C14 -76.1(3)
C3 Ru1 N1 N2 135.3(2)
C3 Ru1 N1 C12 -41.7(3)
C3 Ru1 C2 C1 116.6(4)
C3 Ru1 C2 C7 -132.3(3)
C3 Ru1 C4 C5 131.5(3)
C3 Ru1 C5 C4 -29.73(19)
C3 Ru1 C5 C6 100.3(2)
C3 Ru1 C5 C8 -147.2(3)
C3 Ru1 C6 C5 -68.3(2)
C3 Ru1 C6 C7 65.7(2)
C3 Ru1 C7 C2 28.4(2)
C3 Ru1 C7 C6 -102.8(2)
C3 C2 C7 Ru1 -52.3(3)
C3 C2 C7 C6 3.2(5)
C3 C4 C5 Ru1 56.6(3)
C3 C4 C5 C6 2.7(5)
C3 C4 C5 C8 -175.8(3)
C4 Ru1 S1 C14 -70.39(14)
C4 Ru1 N1 N2 98.2(2)
C4 Ru1 N1 C12 -78.9(3)
C4 Ru1 C2 C1 145.1(4)
C4 Ru1 C2 C3 28.51(19)
C4 Ru1 C2 C7 -103.8(2)
C4 Ru1 C3 C2 -134.1(3)
C4 Ru1 C5 C6 130.0(3)
C4 Ru1 C5 C8 -117.4(4)
C4 Ru1 C6 C5 -30.40(18)
C4 Ru1 C6 C7 103.5(2)
C4 Ru1 C7 C2 65.4(2)
C4 Ru1 C7 C6 -65.8(2)
C4 C5 C6 Ru1 53.8(3)
C4 C5 C6 C7 0.0(5)
C4 C5 C8 C9 -27.0(5)
C4 C5 C8 C10 98.7(4)
C5 Ru1 S1 C14 -96.05(13)
C5 Ru1 N1 N2 65.8(2)
C5 Ru1 N1 C12 -111.3(3)
C5 Ru1 C2 C1 -178.0(4)
C5 Ru1 C2 C3 65.4(2)
C5 Ru1 C2 C7 -66.9(2)
C5 Ru1 C3 C2 -104.5(2)
C5 Ru1 C3 C4 29.59(18)
C5 Ru1 C4 C3 -131.5(3)
C5 Ru1 C6 C7 133.9(3)
C5 Ru1 C7 C2 102.7(2)
C5 Ru1 C7 C6 -28.5(2)
C5 C6 C7 Ru1 53.8(3)
C5 C6 C7 C2 -3.0(5)
C6 Ru1 S1 C14 -133.95(14)
C6 Ru1 N1 N2 52.3(3)
C6 Ru1 N1 C12 -124.7(3)
C6 Ru1 C2 C1 -140.8(4)
C6 Ru1 C2 C3 102.6(2)
C6 Ru1 C2 C7 -29.6(2)
C6 Ru1 C3 C2 -66.4(2)
C6 Ru1 C3 C4 67.70(19)
C6 Ru1 C4 C3 -100.8(2)
C6 Ru1 C4 C5 30.66(18)
C6 Ru1 C5 C4 -130.0(3)
C6 Ru1 C5 C8 112.5(4)
C6 Ru1 C7 C2 131.2(3)
C6 C5 C8 C9 154.6(3)
C6 C5 C8 C10 -79.8(4)
C7 Ru1 S1 C14 -163.33(14)
C7 Ru1 N1 N2 152.5(4)
C7 Ru1 N1 C12 -24.5(5)
C7 Ru1 C2 C1 -111.1(5)
C7 Ru1 C2 C3 132.3(3)
C7 Ru1 C3 C2 -29.4(2)
C7 Ru1 C3 C4 104.7(2)
C7 Ru1 C4 C3 -64.14(19)
C7 Ru1 C4 C5 67.35(19)
C7 Ru1 C5 C4 -102.0(2)
C7 Ru1 C5 C6 27.97(19)
C7 Ru1 C5 C8 140.5(3)
C7 Ru1 C6 C5 -133.9(3)
C7 C2 C3 Ru1 51.5(3)
C7 C2 C3 C4 -0.5(5)
C8 C5 C6 Ru1 -127.7(3)
C8 C5 C6 C7 178.5(3)
C12 N1 N2 C14 -156.6(3)
C15 N3 C14 S1 0.7(5)
C15 N3 C14 N2 -179.9(3)
